data_1560910
loop_
_publ_author_name
'Cramer, Alisha J.'
'Cole, Jacqueline M.'

_publ_section_title
;
 Host-guest prospects of neodymium and gadolinium ultraphosphate
 frameworks for nuclear waste storage: Multi-temperature topological
 analysis of nanoporous cages in RP5O14
;
_journal_name_full 'Journal of Solid State Chemistry'
_journal_page_first 250
_journal_page_last 257
_journal_paper_doi 10.1016/j.jssc.2018.07.020
_journal_volume 266
_journal_year 2018
_chemical_formula_sum 'Gd O14 P5'
_chemical_formula_weight 536.10
_space_group_IT_number 53
_space_group_name_Hall '-P 2ac 2'
_space_group_name_H-M_alt 'P m n a'
_symmetry_cell_setting orthorhombic
_symmetry_space_group_name_H-M 'P m n a'
_atom_sites_solution_hydrogens none
_atom_sites_solution_primary direct
_atom_sites_solution_secondary difmap
_audit_creation_method SHELXL-97
_cell_angle_alpha 90.00
_cell_angle_beta 90.00
_cell_angle_gamma 90.00
_cell_formula_units_Z 4
_cell_length_a 12.980(3)
_cell_length_b 8.7120(17)
_cell_length_c 8.9360(18)
_cell_measurement_reflns_used 512
_cell_measurement_temperature 430(2)
_cell_measurement_theta_max 28.28
_cell_measurement_theta_min 2.0
_cell_volume 1010.5(4)
_computing_cell_refinement
;
Rigaku CrystalClear-SM Expert 2.0
;
_computing_data_collection 'Rigaku CrystalClear-SM Expert 2.0'
_computing_data_reduction
;
Rigaku CrystalClear-SM Expert 2.0
;
_computing_molecular_graphics
;
SHELXTL-PLUS (Sheldrick, 1995)
;
_computing_publication_material 'SHELXL-97 (Sheldrick, 1997)'
_computing_structure_refinement 'SHELXL-97 (Sheldrick, 1997)'
_computing_structure_solution 'SHELXS-97 (Sheldrick, 1990)'
_diffrn_ambient_temperature 430(2)
_diffrn_measured_fraction_theta_full 0.827
_diffrn_measured_fraction_theta_max 0.827
_diffrn_measurement_device_type 'Rigaku Saturn 724+ CCD'
_diffrn_measurement_method '\w scans'
_diffrn_radiation_monochromator graphite
_diffrn_radiation_source 'fine-focus sealed tube'
_diffrn_radiation_type MoK\a
_diffrn_radiation_wavelength 0.71073
_diffrn_reflns_av_R_equivalents 0.0348
_diffrn_reflns_av_sigmaI/netI 0.0235
_diffrn_reflns_limit_h_max 17
_diffrn_reflns_limit_h_min -17
_diffrn_reflns_limit_k_max 6
_diffrn_reflns_limit_k_min -11
_diffrn_reflns_limit_l_max 12
_diffrn_reflns_limit_l_min -6
_diffrn_reflns_number 3568
_diffrn_reflns_theta_full 30.74
_diffrn_reflns_theta_max 30.74
_diffrn_reflns_theta_min 3.27
_diffrn_standards_decay_% 0
_diffrn_standards_interval_count 0
_diffrn_standards_interval_time 0
_diffrn_standards_number 0
_exptl_absorpt_coefficient_mu 7.444
_exptl_absorpt_correction_T_max 0.105
_exptl_absorpt_correction_T_min 0.069
_exptl_absorpt_correction_type empirical
_exptl_absorpt_process_details
;
T. Higashi, ABSCOR, empirical absorption correction
;
_exptl_crystal_colour colourless
_exptl_crystal_density_diffrn 3.524
_exptl_crystal_density_method 'not measured'
_exptl_crystal_description block
_exptl_crystal_F_000 1004
_exptl_crystal_size_max 0.4
_exptl_crystal_size_mid 0.4
_exptl_crystal_size_min 0.3
_refine_diff_density_max 2.086
_refine_diff_density_min -1.013
_refine_diff_density_rms 0.204
_refine_ls_extinction_coef 0.0102(8)
_refine_ls_extinction_expression Fc^*^=kFc[1+0.001xFc^2^\l^3^/sin(2\q)]^-1/4^
_refine_ls_extinction_method SHELXL
_refine_ls_goodness_of_fit_ref 1.242
_refine_ls_hydrogen_treatment none
_refine_ls_matrix_type full
_refine_ls_number_parameters 99
_refine_ls_number_reflns 1362
_refine_ls_number_restraints 0
_refine_ls_restrained_S_all 1.242
_refine_ls_R_factor_all 0.0303
_refine_ls_R_factor_gt 0.0299
_refine_ls_shift/su_max 0.000
_refine_ls_shift/su_mean 0.000
_refine_ls_structure_factor_coef Fsqd
_refine_ls_weighting_details 'calc w=1/[\s^2^(Fo^2^)+(0.0450P)^2^+2.1718P] where P=(Fo^2^+2Fc^2^)/3'
_refine_ls_weighting_scheme calc
_refine_ls_wR_factor_gt 0.0819
_refine_ls_wR_factor_ref 0.0822
_reflns_number_gt 1350
_reflns_number_total 1362
_reflns_threshold_expression >2sigma(I)
_cod_data_source_file 2gd430i2-1a.cif
_cod_data_source_block 2gd430i2-1a
_cod_original_cell_volume 1010.5(3)
_cod_original_sg_symbol_H-M Pmna
_cod_database_code 1560910

loop_
_symmetry_equiv_pos_as_xyz
'x, y, z'
'-x+1/2, -y, z+1/2'
'-x+1/2, y, -z+1/2'
'x, -y, -z'
'-x, -y, -z'
'x-1/2, y, -z-1/2'
'x-1/2, -y, z-1/2'
'-x, y, z'

loop_
_atom_site_label
_atom_site_type_symbol
_atom_site_fract_x
_atom_site_fract_y
_atom_site_fract_z
_atom_site_U_iso_or_equiv
_atom_site_adp_type
_atom_site_occupancy
_atom_site_symmetry_multiplicity
_atom_site_calc_flag
_atom_site_refinement_flags
_atom_site_disorder_assembly
_atom_site_disorder_group
Gd1 Gd 0.5000 0.22290(3) 0.18987(3) 0.00992(14) Uani 1 2 d S . .
P1 P 0.5000 -0.18496(16) 0.24493(14) 0.0105(2) Uani 1 2 d S . .
P2 P 0.66488(7) -0.26330(11) 0.45093(11) 0.0104(2) Uani 1 1 d . . .
P3 P 0.32766(10) 0.5000 0.0000 0.0103(2) Uani 1 2 d S . .
P4 P 0.29802(10) 0.0000 0.0000 0.0116(3) Uani 1 2 d S . .
O1 O 0.5000 -0.0317(5) 0.3119(4) 0.0179(9) Uani 1 2 d S . .
O2 O 0.5938(3) -0.2852(4) 0.3117(3) 0.0179(7) Uani 1 1 d . . .
O3 O 0.3831(2) 0.4181(3) 0.1187(3) 0.0198(6) Uani 1 1 d . . .
O4 O 0.6130(3) 0.2722(4) 0.4046(4) 0.0239(7) Uani 1 1 d . . .
O5 O 0.5000 -0.2101(5) 0.0818(5) 0.0229(10) Uani 1 2 d S . .
O6 O 0.2189(3) -0.1092(4) 0.0862(3) 0.0245(7) Uani 1 1 d . . .
O7 O 0.3517(2) 0.0870(4) 0.1165(3) 0.0216(6) Uani 1 1 d . . .
O8 O 0.7474(2) -0.3869(4) 0.4175(3) 0.0228(6) Uani 1 1 d . . .

loop_
_atom_site_aniso_label
_atom_site_aniso_U_11
_atom_site_aniso_U_22
_atom_site_aniso_U_33
_atom_site_aniso_U_23
_atom_site_aniso_U_13
_atom_site_aniso_U_12
Gd1 0.01113(17) 0.0091(2) 0.00959(18) 0.00006(7) 0.000 0.000
P1 0.0120(5) 0.0109(5) 0.0087(5) 0.0010(5) 0.000 0.000
P2 0.0110(4) 0.0096(4) 0.0107(4) 0.0001(3) -0.0001(3) 0.0010(3)
P3 0.0109(5) 0.0082(5) 0.0118(5) -0.0002(4) 0.000 0.000
P4 0.0109(5) 0.0089(6) 0.0150(5) -0.0002(5) 0.000 0.000
O1 0.025(2) 0.010(2) 0.0195(19) 0.0016(13) 0.000 0.000
O2 0.0149(14) 0.0156(19) 0.0232(18) -0.0053(10) -0.0066(10) 0.0038(10)
O3 0.0237(13) 0.0148(13) 0.0208(13) 0.0026(10) -0.0041(11) 0.0071(11)
O4 0.0281(17) 0.0295(18) 0.0142(14) -0.0001(11) -0.0083(13) -0.0055(12)
O5 0.033(2) 0.027(3) 0.0094(18) -0.0002(16) 0.000 0.000
O6 0.0316(15) 0.0186(16) 0.0234(13) -0.0064(11) 0.0092(12) -0.0142(12)
O7 0.0193(12) 0.0216(14) 0.0237(14) -0.0039(11) -0.0063(11) -0.0066(11)
O8 0.0228(14) 0.0278(17) 0.0179(13) 0.0013(11) 0.0013(10) 0.0162(13)

loop_
_atom_type_symbol
_atom_type_description
_atom_type_scat_dispersion_real
_atom_type_scat_dispersion_imag
_atom_type_scat_source
O O 0.0106 0.0060 'International Tables Vol C Tables 4.2.6.8 and 6.1.1.4'
P P 0.1023 0.0942 'International Tables Vol C Tables 4.2.6.8 and 6.1.1.4'
Gd Gd -0.1653 3.9035 'International Tables Vol C Tables 4.2.6.8 and 6.1.1.4'

loop_
_geom_angle_atom_site_label_1
_geom_angle_atom_site_label_2
_geom_angle_atom_site_label_3
_geom_angle
_geom_angle_site_symmetry_1
_geom_angle_site_symmetry_3
O7 Gd1 O7 109.80(16) . 8_655
O7 Gd1 O3 144.22(11) . 8_655
O7 Gd1 O3 76.24(11) 8_655 8_655
O7 Gd1 O3 76.24(11) . .
O7 Gd1 O3 144.22(11) 8_655 .
O3 Gd1 O3 79.75(15) 8_655 .
O7 Gd1 O5 72.46(9) . 5_655
O7 Gd1 O5 72.46(9) 8_655 5_655
O3 Gd1 O5 76.38(11) 8_655 5_655
O3 Gd1 O5 76.38(11) . 5_655
O7 Gd1 O4 142.67(11) . .
O7 Gd1 O4 79.46(12) 8_655 .
O3 Gd1 O4 72.60(11) 8_655 .
O3 Gd1 O4 117.87(11) . .
O5 Gd1 O4 142.14(9) 5_655 .
O7 Gd1 O4 79.46(12) . 8_655
O7 Gd1 O4 142.67(11) 8_655 8_655
O3 Gd1 O4 117.87(11) 8_655 8_655
O3 Gd1 O4 72.60(11) . 8_655
O5 Gd1 O4 142.14(9) 5_655 8_655
O4 Gd1 O4 73.42(18) . 8_655
O7 Gd1 O1 70.83(9) . .
O7 Gd1 O1 70.83(9) 8_655 .
O3 Gd1 O1 139.79(8) 8_655 .
O3 Gd1 O1 139.79(8) . .
O5 Gd1 O1 113.56(14) 5_655 .
O4 Gd1 O1 79.16(10) . .
O4 Gd1 O1 79.16(10) 8_655 .
O1 P1 O5 122.7(3) . .
O1 P1 O2 110.04(14) . .
O5 P1 O2 106.59(16) . .
O1 P1 O2 110.04(14) . 8_655
O5 P1 O2 106.59(16) . 8_655
O2 P1 O2 98.0(3) . 8_655
O4 P2 O8 116.98(19) 4_556 .
O4 P2 O6 116.4(2) 4_556 6_656
O8 P2 O6 104.4(2) . 6_656
O4 P2 O2 115.2(2) 4_556 .
O8 P2 O2 99.79(17) . .
O6 P2 O2 101.70(17) 6_656 .
O3 P3 O3 121.2(3) 4_565 .
O3 P3 O8 106.47(16) 4_565 7
O3 P3 O8 110.52(17) . 7
O3 P3 O8 110.52(17) 4_565 6_566
O3 P3 O8 106.47(16) . 6_566
O8 P3 O8 99.5(2) 7 6_566
O7 P4 O7 123.2(3) . 4
O7 P4 O6 105.76(16) . .
O7 P4 O6 109.89(17) 4 .
O7 P4 O6 109.89(17) . 4
O7 P4 O6 105.76(16) 4 4
O6 P4 O6 100.0(3) . 4
P1 O1 Gd1 129.7(2) . .
P2 O2 P1 132.5(2) . .
P3 O3 Gd1 149.14(18) . .
P2 O4 Gd1 163.6(2) 4_556 .
P1 O5 Gd1 174.1(3) . 5_655
P2 O6 P4 134.7(2) 6_556 .
P4 O7 Gd1 147.98(19) . .
P2 O8 P3 141.6(2) . 6_646

loop_
_geom_bond_atom_site_label_1
_geom_bond_atom_site_label_2
_geom_bond_distance
_geom_bond_site_symmetry_2
Gd1 O7 2.353(3) .
Gd1 O7 2.353(3) 8_655
Gd1 O3 2.366(3) 8_655
Gd1 O3 2.366(3) .
Gd1 O5 2.430(5) 5_655
Gd1 O4 2.453(3) .
Gd1 O4 2.453(3) 8_655
Gd1 O1 2.472(4) .
P1 O1 1.464(5) .
P1 O5 1.474(5) .
P1 O2 1.613(3) .
P1 O2 1.613(3) 8_655
P2 O4 1.458(3) 4_556
P2 O8 1.548(3) .
P2 O6 1.551(3) 6_656
P2 O2 1.560(3) .
P3 O3 1.467(3) 4_565
P3 O3 1.467(3) .
P3 O8 1.613(3) 7
P3 O8 1.613(3) 6_566
P4 O7 1.464(3) .
P4 O7 1.464(3) 4
P4 O6 1.598(3) .
P4 O6 1.598(3) 4
O4 P2 1.458(3) 4_556
O5 Gd1 2.430(5) 5_655
O6 P2 1.551(3) 6_556
O8 P3 1.613(3) 6_646

_cod_database_fobs_code 1560910
